data_4086259
loop_
_publ_author_name
'S\'anchez-Sordo, Irene'
'Salinas, Sara Mart\?\'inez de'
'D\?\'iez, Josefina'
'Lastra, Elena'
'Gamasa, M. Pilar'

_publ_section_title
;
 \k3(P,C,C)-Allylphosphane Iridium(III) and Rhodium(III) Complexes:
 Preparation and Reactivity toward Nucleophilic Reagents
;
_journal_issue 18
_journal_name_full Organometallics
_journal_page_first 4581
_journal_paper_doi 10.1021/acs.organomet.5b00665
_journal_volume 34
_journal_year 2015
_chemical_compound_source synthesis
_chemical_formula_moiety 'C32 H47 Cl Ir P2, C24 H20 B, C H2 Cl2'
_chemical_formula_sum 'C57 H69 B Cl3 Ir P2'
_chemical_formula_weight 1125.42
_chemical_name_systematic
;
 ?
;
_space_group_crystal_system triclinic
_space_group_IT_number 2
_space_group_name_Hall '-P 1'
_space_group_name_H-M_alt 'P -1'
_symmetry_space_group_name_Hall '-P 1'
_symmetry_space_group_name_H-M 'P -1'
_atom_sites_solution_hydrogens geom
_audit_creation_method SHELXL-2014
_cell_angle_alpha 97.749(2)
_cell_angle_beta 99.170(2)
_cell_angle_gamma 111.495(2)
_cell_formula_units_Z 2
_cell_length_a 13.7203(17)
_cell_length_b 14.2700(17)
_cell_length_c 15.7110(19)
_cell_measurement_reflns_used 9488
_cell_measurement_temperature 100(2)
_cell_measurement_theta_max 27.89
_cell_measurement_theta_min 2.24
_cell_volume 2762.3(6)
_computing_cell_refinement 'Bruker SAINT'
_computing_data_collection 'Bruker SMART'
_computing_data_reduction 'Bruker SAINT'
_computing_molecular_graphics 'PLATON (Spek, 2008)'
_computing_publication_material 'WinGX publication routines (Farrugia, 2012'
_computing_structure_refinement 'SHELXL-2014 (Sheldrick,2014)'
_computing_structure_solution DIRDIF-2008
_diffrn_ambient_temperature 100(2)
_diffrn_measured_fraction_theta_full 0.997
_diffrn_measured_fraction_theta_max 0.986
_diffrn_measurement_device_type 'Bruker SMART 1000 CCD'
_diffrn_measurement_method '\f and \w scans'
_diffrn_radiation_type MoK\a
_diffrn_radiation_wavelength 0.71073
_diffrn_reflns_av_R_equivalents 0.0384
_diffrn_reflns_av_unetI/netI 0.0411
_diffrn_reflns_laue_measured_fraction_full 0.997
_diffrn_reflns_laue_measured_fraction_max 0.986
_diffrn_reflns_limit_h_max 18
_diffrn_reflns_limit_h_min -18
_diffrn_reflns_limit_k_max 18
_diffrn_reflns_limit_k_min -18
_diffrn_reflns_limit_l_max 20
_diffrn_reflns_limit_l_min -20
_diffrn_reflns_number 47108
_diffrn_reflns_point_group_measured_fraction_full 0.997
_diffrn_reflns_point_group_measured_fraction_max 0.986
_diffrn_reflns_theta_full 25.242
_diffrn_reflns_theta_max 27.987
_diffrn_reflns_theta_min 2.241
_diffrn_source 'sealed tube'
_diffrn_standards_number 0
_exptl_absorpt_coefficient_mu 2.654
_exptl_absorpt_correction_T_max 0.3340
_exptl_absorpt_correction_T_min 0.2220
_exptl_absorpt_correction_type multi-scan
_exptl_absorpt_process_details 'SADABS v.2008/1;(Sheldrick 1996)'
_exptl_crystal_colour yellow
_exptl_crystal_density_diffrn 1.353
_exptl_crystal_description Prism
_exptl_crystal_F_000 1148
_exptl_crystal_size_max 0.45
_exptl_crystal_size_mid 0.24
_exptl_crystal_size_min 0.15
_platon_squeeze_details
;

;
_refine_diff_density_max 6.432
_refine_diff_density_min -3.340
_refine_diff_density_rms 0.158
_refine_ls_extinction_method none
_refine_ls_goodness_of_fit_ref 1.081
_refine_ls_hydrogen_treatment constr
_refine_ls_matrix_type full
_refine_ls_number_parameters 582
_refine_ls_number_reflns 13142
_refine_ls_number_restraints 2
_refine_ls_restrained_S_all 1.089
_refine_ls_R_factor_all 0.0538
_refine_ls_R_factor_gt 0.0451
_refine_ls_shift/su_max 0.001
_refine_ls_shift/su_mean 0.000
_refine_ls_structure_factor_coef Fsqd
_refine_ls_weighting_details 'w=1/[\s^2^(Fo^2^)+(0.0712P)^2^+7.1400P] where P=(Fo^2^+2Fc^2^)/3'
_refine_ls_weighting_scheme calc
_refine_ls_wR_factor_gt 0.1180
_refine_ls_wR_factor_ref 0.1230
_reflns_Friedel_coverage 0.000
_reflns_number_gt 11353
_reflns_number_total 13142
_reflns_threshold_expression 'I > 2\s(I)'
_cod_data_source_file om5b00665_si_002.cif
_cod_data_source_block 6
_cod_database_code 4086259
_shelx_space_group_comment
;
The symmetry employed for this shelxl refinement is uniquely defined
by the following loop, which should always be used as a source of
symmetry information in preference to the above space-group names.
They are only intended as comments.
;
_shelxl_version_number 2014-3

loop_
_space_group_symop_operation_xyz
'x, y, z'
'-x, -y, -z'

loop_
_atom_site_label
_atom_site_type_symbol
_atom_site_fract_x
_atom_site_fract_y
_atom_site_fract_z
_atom_site_U_iso_or_equiv
_atom_site_adp_type
_atom_site_occupancy
_atom_site_site_symmetry_order
_atom_site_calc_flag
_atom_site_refinement_flags_posn
_atom_site_refinement_flags_adp
C1 C 0.8055(4) 0.0643(4) 0.7994(3) 0.0214(9) Uani 1 1 d . .
C2 C 0.7406(4) 0.0239(4) 0.7119(3) 0.0226(10) Uani 1 1 d . .
C3 C 0.7050(4) 0.1004(4) 0.6840(3) 0.0215(9) Uani 1 1 d . .
C4 C 0.7562(4) 0.1934(4) 0.7539(3) 0.0192(9) Uani 1 1 d . .
C5 C 0.8147(3) 0.1704(4) 0.8250(3) 0.0199(9) Uani 1 1 d . .
C6 C 0.8602(4) 0.0140(4) 0.8559(4) 0.0295(11) Uani 1 1 d . .
H6A H 0.8134 -0.0570 0.8494 0.044 Uiso 1 1 calc R U
H6B H 0.8772 0.0486 0.9165 0.044 Uiso 1 1 calc R U
H6C H 0.9252 0.0179 0.8383 0.044 Uiso 1 1 calc R U
C7 C 0.7168(5) -0.0780(4) 0.6556(4) 0.0311(12) Uani 1 1 d . .
H7A H 0.7618 -0.0690 0.6139 0.047 Uiso 1 1 calc R U
H7B H 0.6427 -0.1079 0.6246 0.047 Uiso 1 1 calc R U
H7C H 0.7305 -0.1227 0.6920 0.047 Uiso 1 1 calc R U
C8 C 0.6524(4) 0.0960(4) 0.5914(3) 0.0269(11) Uani 1 1 d . .
H8A H 0.7064 0.1175 0.5578 0.040 Uiso 1 1 calc R U
H8B H 0.6147 0.1408 0.5921 0.040 Uiso 1 1 calc R U
H8C H 0.6026 0.0266 0.5649 0.040 Uiso 1 1 calc R U
C9 C 0.7590(4) 0.2974(4) 0.7460(4) 0.0256(10) Uani 1 1 d . .
H9A H 0.7544 0.3320 0.8011 0.038 Uiso 1 1 calc R U
H9B H 0.6993 0.2901 0.7006 0.038 Uiso 1 1 calc R U
H9C H 0.8251 0.3371 0.7313 0.038 Uiso 1 1 calc R U
C10 C 0.8796(4) 0.2427(4) 0.9107(3) 0.0267(10) Uani 1 1 d . .
H10A H 0.9541 0.2552 0.9156 0.040 Uiso 1 1 calc R U
H10B H 0.8555 0.2125 0.9586 0.040 Uiso 1 1 calc R U
H10C H 0.8706 0.3065 0.9130 0.040 Uiso 1 1 calc R U
C13 C 0.5261(3) -0.0963(3) 0.7644(3) 0.0181(9) Uani 1 1 d . .
H13A H 0.4895 -0.1127 0.7028 0.022 Uiso 1 1 calc R U
H13B H 0.5633 -0.1418 0.7721 0.022 Uiso 1 1 calc R U
C12 C 0.4423(3) -0.1151(3) 0.8219(3) 0.0186(9) Uani 1 1 d . .
H12 H 0.4808 -0.1053 0.8827 0.022 Uiso 1 1 calc R U
C11 C 0.3901(4) -0.0358(4) 0.8214(3) 0.0200(9) Uani 1 1 d . .
H11A H 0.3695 -0.0241 0.8768 0.024 Uiso 1 1 calc R U
H11B H 0.3261 -0.0617 0.7741 0.024 Uiso 1 1 calc R U
C14 C 0.4070(4) 0.1084(4) 0.7104(3) 0.0231(10) Uani 1 1 d . .
H14 H 0.3397 0.1051 0.7261 0.028 Uiso 1 1 calc R U
C15 C 0.3775(4) 0.0246(4) 0.6281(3) 0.0289(11) Uani 1 1 d . .
H15A H 0.3440 0.0434 0.5785 0.043 Uiso 1 1 calc R U
H15B H 0.3284 -0.0394 0.6369 0.043 Uiso 1 1 calc R U
H15C H 0.4413 0.0172 0.6170 0.043 Uiso 1 1 calc R U
C16 C 0.4621(5) 0.2159(4) 0.6897(4) 0.0319(12) Uani 1 1 d . .
H16A H 0.5287 0.2219 0.6742 0.048 Uiso 1 1 calc R U
H16B H 0.4760 0.2682 0.7408 0.048 Uiso 1 1 calc R U
H16C H 0.4157 0.2243 0.6414 0.048 Uiso 1 1 calc R U
C17 C 0.4961(4) 0.1796(4) 0.9023(3) 0.0206(9) Uani 1 1 d . .
H17 H 0.5057 0.1490 0.9536 0.025 Uiso 1 1 calc R U
C18 C 0.3926(4) 0.1972(4) 0.8996(4) 0.0296(11) Uani 1 1 d . .
H18A H 0.3987 0.2410 0.9540 0.044 Uiso 1 1 calc R U
H18B H 0.3332 0.1322 0.8919 0.044 Uiso 1 1 calc R U
H18C H 0.3807 0.2294 0.8514 0.044 Uiso 1 1 calc R U
C19 C 0.5951(4) 0.2812(4) 0.9189(4) 0.0269(11) Uani 1 1 d . .
H19A H 0.5895 0.3145 0.8702 0.040 Uiso 1 1 calc R U
H19B H 0.6589 0.2671 0.9246 0.040 Uiso 1 1 calc R U
H19C H 0.5989 0.3253 0.9722 0.040 Uiso 1 1 calc R U
C20 C 0.2466(4) -0.2599(4) 0.8608(3) 0.0207(9) Uani 1 1 d . .
H20A H 0.2113 -0.2138 0.8523 0.031 Uiso 1 1 calc R U
H20B H 0.2843 -0.2439 0.9213 0.031 Uiso 1 1 calc R U
H20C H 0.1942 -0.3296 0.8461 0.031 Uiso 1 1 calc R U
C21 C 0.2699(3) -0.2734(3) 0.6786(3) 0.0180(9) Uani 1 1 d . .
C22 C 0.3113(4) -0.3079(4) 0.6107(3) 0.0238(10) Uani 1 1 d . .
H22 H 0.3743 -0.3188 0.6240 0.029 Uiso 1 1 calc R U
C23 C 0.2583(5) -0.3259(4) 0.5238(4) 0.0318(12) Uani 1 1 d . .
H23 H 0.2851 -0.3503 0.4789 0.038 Uiso 1 1 calc R U
C24 C 0.1663(5) -0.3077(5) 0.5033(4) 0.0358(13) Uani 1 1 d . .
H24 H 0.1320 -0.3184 0.4446 0.043 Uiso 1 1 calc R U
C25 C 0.1250(4) -0.2734(5) 0.5705(4) 0.0340(12) Uani 1 1 d . .
H25 H 0.0624 -0.2619 0.5564 0.041 Uiso 1 1 calc R U
C26 C 0.1754(4) -0.2563(4) 0.6578(4) 0.0258(10) Uani 1 1 d . .
H26 H 0.1469 -0.2337 0.7024 0.031 Uiso 1 1 calc R U
C27 C 0.4009(4) -0.3366(4) 0.8053(3) 0.0181(9) Uani 1 1 d . .
C28 C 0.3418(4) -0.4401(4) 0.7650(3) 0.0238(10) Uani 1 1 d . .
H28 H 0.2742 -0.4609 0.7281 0.029 Uiso 1 1 calc R U
C29 C 0.3852(4) -0.5118(4) 0.7808(4) 0.0302(11) Uani 1 1 d . .
H29 H 0.3464 -0.5810 0.7544 0.036 Uiso 1 1 calc R U
C30 C 0.4863(5) -0.4804(4) 0.8358(4) 0.0302(11) Uani 1 1 d . .
H30 H 0.5154 -0.5285 0.8458 0.036 Uiso 1 1 calc R U
C31 C 0.5437(4) -0.3779(4) 0.8756(4) 0.0282(11) Uani 1 1 d . .
H31 H 0.6110 -0.3576 0.9128 0.034 Uiso 1 1 calc R U
C32 C 0.5027(4) -0.3058(4) 0.8610(3) 0.0243(10) Uani 1 1 d . .
H32 H 0.5421 -0.2368 0.8879 0.029 Uiso 1 1 calc R U
C33 C 0.7571(4) 0.6154(4) 0.7361(3) 0.0202(9) Uani 1 1 d . .
C34 C 0.7065(4) 0.5160(4) 0.6839(4) 0.0297(11) Uani 1 1 d . .
H34 H 0.7410 0.4709 0.6875 0.036 Uiso 1 1 calc R U
C35 C 0.6053(5) 0.4820(5) 0.6262(4) 0.0370(13) Uani 1 1 d . .
H35 H 0.5738 0.4151 0.5927 0.044 Uiso 1 1 calc R U
C36 C 0.5529(4) 0.5464(5) 0.6189(4) 0.0324(12) Uani 1 1 d . .
H36 H 0.4863 0.5241 0.5801 0.039 Uiso 1 1 calc R U
C37 C 0.5997(4) 0.6452(4) 0.6698(4) 0.0283(11) Uani 1 1 d . .
H37 H 0.5645 0.6896 0.6655 0.034 Uiso 1 1 calc R U
C38 C 0.6997(4) 0.6781(4) 0.7276(3) 0.0235(10) Uani 1 1 d . .
H38 H 0.7294 0.7446 0.7620 0.028 Uiso 1 1 calc R U
C39 C 0.9393(4) 0.5851(4) 0.7992(3) 0.0202(9) Uani 1 1 d . .
C40 C 0.9616(4) 0.5576(4) 0.7174(4) 0.0251(10) Uani 1 1 d . .
H40 H 0.9355 0.5797 0.6691 0.030 Uiso 1 1 calc R U
C41 C 1.0212(4) 0.4984(4) 0.7066(4) 0.0303(12) Uani 1 1 d . .
H41 H 1.0348 0.4820 0.6516 0.036 Uiso 1 1 calc R U
C42 C 1.0612(4) 0.4631(4) 0.7780(5) 0.0344(13) Uani 1 1 d . .
H42 H 1.1002 0.4224 0.7708 0.041 Uiso 1 1 calc R U
C43 C 1.0414(4) 0.4899(4) 0.8583(4) 0.0303(12) Uani 1 1 d . .
H43 H 1.0675 0.4675 0.9064 0.036 Uiso 1 1 calc R U
C44 C 0.9827(4) 0.5504(4) 0.8690(4) 0.0236(10) Uani 1 1 d . .
H44 H 0.9718 0.5684 0.9248 0.028 Uiso 1 1 calc R U
C45 C 0.8400(4) 0.6678(4) 0.9050(3) 0.0201(9) Uani 1 1 d . .
C46 C 0.7851(4) 0.5762(4) 0.9342(3) 0.0231(10) Uani 1 1 d . .
H46 H 0.7688 0.5129 0.8977 0.028 Uiso 1 1 calc R U
C47 C 0.7550(4) 0.5769(4) 1.0138(4) 0.0272(11) Uani 1 1 d . .
H47 H 0.7209 0.5150 1.0303 0.033 Uiso 1 1 calc R U
C48 C 0.7750(4) 0.6684(5) 1.0688(4) 0.0299(11) Uani 1 1 d . .
H48 H 0.7557 0.6688 1.1229 0.036 Uiso 1 1 calc R U
C49 C 0.8247(4) 0.7607(4) 1.0426(4) 0.0271(11) Uani 1 1 d . .
H49 H 0.8370 0.8231 1.0787 0.032 Uiso 1 1 calc R U
C50 C 0.8557(4) 0.7594(4) 0.9623(3) 0.0227(10) Uani 1 1 d . .
H50 H 0.8882 0.8218 0.9459 0.027 Uiso 1 1 calc R U
C51 C 0.9528(4) 0.7722(3) 0.7949(3) 0.0187(9) Uani 1 1 d . .
C52 C 1.0420(4) 0.8381(4) 0.8616(3) 0.0227(10) Uani 1 1 d . .
H52 H 1.0528 0.8186 0.9153 0.027 Uiso 1 1 calc R U
C53 C 1.1155(4) 0.9318(4) 0.8513(4) 0.0259(10) Uani 1 1 d . .
H53 H 1.1725 0.9740 0.8979 0.031 Uiso 1 1 calc R U
C54 C 1.1028(4) 0.9617(4) 0.7710(4) 0.0293(11) Uani 1 1 d . .
H54 H 1.1513 1.0237 0.7632 0.035 Uiso 1 1 calc R U
C55 C 1.0169(4) 0.8976(4) 0.7029(4) 0.0287(11) Uani 1 1 d . .
H55 H 1.0083 0.9163 0.6486 0.034 Uiso 1 1 calc R U
C56 C 0.9429(4) 0.8050(4) 0.7148(3) 0.0237(10) Uani 1 1 d . .
H56 H 0.8853 0.7638 0.6682 0.028 Uiso 1 1 calc R U
B1 B 0.8730(4) 0.6600(4) 0.8092(4) 0.0196(10) Uani 1 1 d . .
P2 P 0.34013(9) -0.24551(9) 0.79135(8) 0.0163(2) Uani 1 1 d . .
P1 P 0.48817(9) 0.08554(9) 0.80532(8) 0.0167(2) Uani 1 1 d . .
Cl1 Cl 0.65536(9) 0.04541(9) 0.95130(7) 0.0205(2) Uani 1 1 d . .
Cl2 Cl 0.2062(3) 0.2133(3) 0.5232(2) 0.1066(11) Uani 1 1 d D .
Cl3 Cl 0.1726(3) 0.40395(17) 0.53956(15) 0.0816(8) Uani 1 1 d D .
Ir1 Ir 0.64073(2) 0.05932(2) 0.79768(2) 0.01616(6) Uani 1 1 d . .
C57 C 0.2679(9) 0.3326(8) 0.5201(8) 0.097(4) Uiso 1 1 d D .
H57A H 0.2859 0.3380 0.4632 0.117 Uiso 1 1 calc R U
H57B H 0.3340 0.3637 0.5654 0.117 Uiso 1 1 calc R U

loop_
_atom_site_aniso_label
_atom_site_aniso_U_11
_atom_site_aniso_U_22
_atom_site_aniso_U_33
_atom_site_aniso_U_23
_atom_site_aniso_U_13
_atom_site_aniso_U_12
C1 0.013(2) 0.026(2) 0.028(2) 0.011(2) 0.0096(18) 0.0068(18)
C2 0.017(2) 0.022(2) 0.029(3) 0.0062(19) 0.0138(19) 0.0052(18)
C3 0.016(2) 0.022(2) 0.023(2) 0.0038(18) 0.0070(18) 0.0027(18)
C4 0.013(2) 0.020(2) 0.023(2) 0.0052(18) 0.0053(17) 0.0035(17)
C5 0.0099(19) 0.022(2) 0.026(2) 0.0075(18) 0.0051(17) 0.0026(17)
C6 0.020(2) 0.030(3) 0.045(3) 0.013(2) 0.013(2) 0.013(2)
C7 0.033(3) 0.024(3) 0.036(3) 0.005(2) 0.017(2) 0.008(2)
C8 0.019(2) 0.034(3) 0.021(2) 0.005(2) 0.0056(19) 0.004(2)
C9 0.019(2) 0.021(2) 0.034(3) 0.009(2) 0.007(2) 0.0026(19)
C10 0.018(2) 0.027(3) 0.030(3) 0.007(2) 0.003(2) 0.004(2)
C13 0.013(2) 0.016(2) 0.023(2) 0.0024(17) 0.0054(17) 0.0048(17)
C12 0.013(2) 0.016(2) 0.022(2) -0.0006(17) 0.0026(17) 0.0018(17)
C11 0.014(2) 0.018(2) 0.026(2) 0.0026(18) 0.0063(18) 0.0038(17)
C14 0.015(2) 0.029(3) 0.023(2) 0.0055(19) 0.0024(18) 0.0066(19)
C15 0.021(2) 0.037(3) 0.023(3) 0.002(2) 0.004(2) 0.008(2)
C16 0.030(3) 0.030(3) 0.037(3) 0.013(2) 0.004(2) 0.012(2)
C17 0.015(2) 0.021(2) 0.023(2) 0.0000(18) 0.0030(18) 0.0068(18)
C18 0.023(3) 0.030(3) 0.033(3) -0.003(2) 0.005(2) 0.013(2)
C19 0.023(2) 0.021(2) 0.032(3) -0.001(2) 0.003(2) 0.006(2)
C20 0.013(2) 0.020(2) 0.028(2) 0.0046(18) 0.0064(18) 0.0050(17)
C21 0.011(2) 0.014(2) 0.024(2) 0.0046(17) -0.0014(17) 0.0010(16)
C22 0.023(2) 0.020(2) 0.026(2) 0.0030(19) 0.0007(19) 0.0085(19)
C23 0.036(3) 0.030(3) 0.026(3) 0.004(2) 0.004(2) 0.011(2)
C24 0.037(3) 0.031(3) 0.027(3) 0.007(2) -0.006(2) 0.005(2)
C25 0.023(3) 0.034(3) 0.040(3) 0.009(2) -0.004(2) 0.009(2)
C26 0.015(2) 0.025(2) 0.034(3) 0.006(2) 0.003(2) 0.0052(19)
C27 0.016(2) 0.018(2) 0.022(2) 0.0070(17) 0.0057(17) 0.0073(17)
C28 0.020(2) 0.021(2) 0.027(3) 0.0061(19) 0.0055(19) 0.0044(19)
C29 0.030(3) 0.021(2) 0.038(3) 0.005(2) 0.010(2) 0.008(2)
C30 0.033(3) 0.031(3) 0.036(3) 0.013(2) 0.011(2) 0.020(2)
C31 0.022(2) 0.038(3) 0.028(3) 0.009(2) 0.005(2) 0.016(2)
C32 0.021(2) 0.028(3) 0.022(2) 0.0012(19) 0.0034(19) 0.008(2)
C33 0.016(2) 0.021(2) 0.020(2) 0.0023(18) 0.0036(18) 0.0046(18)
C34 0.022(2) 0.023(3) 0.039(3) 0.000(2) 0.006(2) 0.007(2)
C35 0.024(3) 0.035(3) 0.037(3) -0.010(2) 0.002(2) 0.003(2)
C36 0.018(2) 0.044(3) 0.027(3) 0.002(2) 0.001(2) 0.006(2)
C37 0.017(2) 0.034(3) 0.032(3) 0.009(2) 0.002(2) 0.009(2)
C38 0.017(2) 0.026(2) 0.027(2) 0.0062(19) 0.0042(19) 0.0072(19)
C39 0.011(2) 0.016(2) 0.030(3) 0.0043(18) 0.0049(18) 0.0021(17)
C40 0.019(2) 0.021(2) 0.032(3) 0.005(2) 0.006(2) 0.0038(19)
C41 0.024(3) 0.018(2) 0.045(3) 0.001(2) 0.014(2) 0.004(2)
C42 0.017(2) 0.018(2) 0.068(4) 0.011(3) 0.012(3) 0.005(2)
C43 0.013(2) 0.026(3) 0.055(4) 0.018(2) 0.009(2) 0.008(2)
C44 0.014(2) 0.024(2) 0.035(3) 0.012(2) 0.0088(19) 0.0060(18)
C45 0.012(2) 0.022(2) 0.026(2) 0.0058(18) 0.0011(17) 0.0074(17)
C46 0.017(2) 0.025(2) 0.029(3) 0.005(2) 0.0019(19) 0.0106(19)
C47 0.019(2) 0.035(3) 0.035(3) 0.018(2) 0.010(2) 0.013(2)
C48 0.023(3) 0.044(3) 0.026(3) 0.006(2) 0.006(2) 0.017(2)
C49 0.019(2) 0.033(3) 0.029(3) 0.000(2) 0.003(2) 0.013(2)
C50 0.014(2) 0.024(2) 0.027(2) 0.0035(19) 0.0033(18) 0.0065(18)
C51 0.014(2) 0.017(2) 0.026(2) 0.0044(18) 0.0048(18) 0.0073(17)
C52 0.017(2) 0.023(2) 0.027(2) 0.0056(19) 0.0046(19) 0.0071(19)
C53 0.014(2) 0.022(2) 0.038(3) 0.002(2) 0.005(2) 0.0035(18)
C54 0.018(2) 0.021(2) 0.049(3) 0.013(2) 0.010(2) 0.0060(19)
C55 0.023(3) 0.028(3) 0.038(3) 0.016(2) 0.009(2) 0.009(2)
C56 0.016(2) 0.024(2) 0.029(3) 0.005(2) 0.0044(19) 0.0060(19)
B1 0.016(2) 0.014(2) 0.025(3) 0.0016(19) 0.002(2) 0.0034(19)
P2 0.0103(5) 0.0154(5) 0.0207(6) 0.0028(4) 0.0028(4) 0.0028(4)
P1 0.0127(5) 0.0157(5) 0.0188(6) 0.0013(4) 0.0029(4) 0.0034(4)
Cl1 0.0160(5) 0.0222(5) 0.0185(5) 0.0029(4) 0.0022(4) 0.0033(4)
Cl2 0.122(3) 0.101(2) 0.108(2) 0.0015(18) -0.0001(19) 0.074(2)
Cl3 0.141(2) 0.0518(12) 0.0534(12) -0.0004(9) 0.0107(13) 0.0483(14)
Ir1 0.01052(9) 0.01491(9) 0.01945(10) 0.00170(6) 0.00336(6) 0.00167(6)

loop_
_atom_type_symbol
_atom_type_description
_atom_type_scat_dispersion_real
_atom_type_scat_dispersion_imag
_atom_type_scat_source
C C 0.0033 0.0016 'International Tables Vol C Tables 4.2.6.8 and 6.1.1.4'
H H 0.0000 0.0000 'International Tables Vol C Tables 4.2.6.8 and 6.1.1.4'
B B 0.0013 0.0007 'International Tables Vol C Tables 4.2.6.8 and 6.1.1.4'
P P 0.1023 0.0942 'International Tables Vol C Tables 4.2.6.8 and 6.1.1.4'
Cl Cl 0.1484 0.1585 'International Tables Vol C Tables 4.2.6.8 and 6.1.1.4'
Ir Ir -1.4442 7.9887 'International Tables Vol C Tables 4.2.6.8 and 6.1.1.4'

loop_
_geom_angle_atom_site_label_1
_geom_angle_atom_site_label_2
_geom_angle_atom_site_label_3
_geom_angle
C2 C1 C5 107.2(4)
C2 C1 C6 128.5(5)
C5 C1 C6 124.2(5)
C2 C1 Ir1 70.2(3)
C5 C1 Ir1 72.0(2)
C6 C1 Ir1 125.2(3)
C1 C2 C3 108.8(4)
C1 C2 C7 126.6(5)
C3 C2 C7 124.5(5)
C1 C2 Ir1 72.3(3)
C3 C2 Ir1 69.6(3)
C7 C2 Ir1 126.4(3)
C2 C3 C4 107.4(4)
C2 C3 C8 125.2(5)
C4 C3 C8 125.2(4)
C2 C3 Ir1 72.0(3)
C4 C3 Ir1 74.2(3)
C8 C3 Ir1 132.5(3)
C5 C4 C3 107.8(4)
C5 C4 C9 126.1(4)
C3 C4 C9 125.5(4)
C5 C4 Ir1 71.7(3)
C3 C4 Ir1 67.4(3)
C9 C4 Ir1 132.9(3)
C4 C5 C1 108.6(4)
C4 C5 C10 126.4(4)
C1 C5 C10 125.0(4)
C4 C5 Ir1 71.8(3)
C1 C5 Ir1 69.9(2)
C10 C5 Ir1 126.1(3)
C1 C6 H6A 109.5
C1 C6 H6B 109.5
H6A C6 H6B 109.5
C1 C6 H6C 109.5
H6A C6 H6C 109.5
H6B C6 H6C 109.5
C2 C7 H7A 109.5
C2 C7 H7B 109.5
H7A C7 H7B 109.5
C2 C7 H7C 109.5
H7A C7 H7C 109.5
H7B C7 H7C 109.5
C3 C8 H8A 109.5
C3 C8 H8B 109.5
H8A C8 H8B 109.5
C3 C8 H8C 109.5
H8A C8 H8C 109.5
H8B C8 H8C 109.5
C4 C9 H9A 109.5
C4 C9 H9B 109.5
H9A C9 H9B 109.5
C4 C9 H9C 109.5
H9A C9 H9C 109.5
H9B C9 H9C 109.5
C5 C10 H10A 109.5
C5 C10 H10B 109.5
H10A C10 H10B 109.5
C5 C10 H10C 109.5
H10A C10 H10C 109.5
H10B C10 H10C 109.5
C12 C13 Ir1 111.9(3)
C12 C13 H13A 109.2
Ir1 C13 H13A 109.2
C12 C13 H13B 109.2
Ir1 C13 H13B 109.2
H13A C13 H13B 107.9
C13 C12 C11 111.7(4)
C13 C12 P2 112.7(3)
C11 C12 P2 110.7(3)
C13 C12 H12 107.1
C11 C12 H12 107.1
P2 C12 H12 107.1
C12 C11 P1 108.6(3)
C12 C11 H11A 110.0
P1 C11 H11A 110.0
C12 C11 H11B 110.0
P1 C11 H11B 110.0
H11A C11 H11B 108.3
C15 C14 C16 110.1(4)
C15 C14 P1 111.6(4)
C16 C14 P1 113.1(3)
C15 C14 H14 107.3
C16 C14 H14 107.3
P1 C14 H14 107.3
C14 C15 H15A 109.5
C14 C15 H15B 109.5
H15A C15 H15B 109.5
C14 C15 H15C 109.5
H15A C15 H15C 109.5
H15B C15 H15C 109.5
C14 C16 H16A 109.5
C14 C16 H16B 109.5
H16A C16 H16B 109.5
C14 C16 H16C 109.5
H16A C16 H16C 109.5
H16B C16 H16C 109.5
C18 C17 C19 112.1(4)
C18 C17 P1 113.1(3)
C19 C17 P1 112.4(3)
C18 C17 H17 106.2
C19 C17 H17 106.2
P1 C17 H17 106.2
C17 C18 H18A 109.5
C17 C18 H18B 109.5
H18A C18 H18B 109.5
C17 C18 H18C 109.5
H18A C18 H18C 109.5
H18B C18 H18C 109.5
C17 C19 H19A 109.5
C17 C19 H19B 109.5
H19A C19 H19B 109.5
C17 C19 H19C 109.5
H19A C19 H19C 109.5
H19B C19 H19C 109.5
P2 C20 H20A 109.5
P2 C20 H20B 109.5
H20A C20 H20B 109.5
P2 C20 H20C 109.5
H20A C20 H20C 109.5
H20B C20 H20C 109.5
C22 C21 C26 119.6(4)
C22 C21 P2 120.4(3)
C26 C21 P2 120.0(4)
C23 C22 C21 119.9(5)
C23 C22 H22 120.0
C21 C22 H22 120.0
C24 C23 C22 120.5(5)
C24 C23 H23 119.7
C22 C23 H23 119.7
C23 C24 C25 119.8(5)
C23 C24 H24 120.1
C25 C24 H24 120.1
C26 C25 C24 120.9(5)
C26 C25 H25 119.6
C24 C25 H25 119.6
C25 C26 C21 119.3(5)
C25 C26 H26 120.3
C21 C26 H26 120.3
C28 C27 C32 120.2(4)
C28 C27 P2 118.9(4)
C32 C27 P2 120.7(4)
C29 C28 C27 119.1(5)
C29 C28 H28 120.4
C27 C28 H28 120.4
C28 C29 C30 120.2(5)
C28 C29 H29 119.9
C30 C29 H29 119.9
C31 C30 C29 120.1(5)
C31 C30 H30 120.0
C29 C30 H30 120.0
C32 C31 C30 120.8(5)
C32 C31 H31 119.6
C30 C31 H31 119.6
C31 C32 C27 119.6(5)
C31 C32 H32 120.2
C27 C32 H32 120.2
C34 C33 C38 115.5(4)
C34 C33 B1 125.3(4)
C38 C33 B1 119.1(4)
C33 C34 C35 122.1(5)
C33 C34 H34 119.0
C35 C34 H34 119.0
C36 C35 C34 120.5(5)
C36 C35 H35 119.8
C34 C35 H35 119.8
C35 C36 C37 119.4(5)
C35 C36 H36 120.3
C37 C36 H36 120.3
C36 C37 C38 119.9(5)
C36 C37 H37 120.0
C38 C37 H37 120.0
C37 C38 C33 122.7(5)
C37 C38 H38 118.7
C33 C38 H38 118.7
C44 C39 C40 115.6(4)
C44 C39 B1 124.4(4)
C40 C39 B1 119.9(4)
C41 C40 C39 122.0(5)
C41 C40 H40 119.0
C39 C40 H40 119.0
C40 C41 C42 120.5(5)
C40 C41 H41 119.7
C42 C41 H41 119.7
C43 C42 C41 118.3(5)
C43 C42 H42 120.8
C41 C42 H42 120.8
C42 C43 C44 120.8(5)
C42 C43 H43 119.6
C44 C43 H43 119.6
C43 C44 C39 122.6(5)
C43 C44 H44 118.7
C39 C44 H44 118.7
C50 C45 C46 114.2(4)
C50 C45 B1 125.6(4)
C46 C45 B1 120.1(4)
C47 C46 C45 123.2(5)
C47 C46 H46 118.4
C45 C46 H46 118.4
C48 C47 C46 120.4(5)
C48 C47 H47 119.8
C46 C47 H47 119.8
C47 C48 C49 119.3(5)
C47 C48 H48 120.4
C49 C48 H48 120.4
C50 C49 C48 119.9(5)
C50 C49 H49 120.0
C48 C49 H49 120.0
C49 C50 C45 122.9(5)
C49 C50 H50 118.6
C45 C50 H50 118.6
C52 C51 C56 115.5(4)
C52 C51 B1 120.8(4)
C56 C51 B1 123.6(4)
C53 C52 C51 123.1(5)
C53 C52 H52 118.4
C51 C52 H52 118.4
C54 C53 C52 119.7(5)
C54 C53 H53 120.2
C52 C53 H53 120.2
C55 C54 C53 118.9(5)
C55 C54 H54 120.6
C53 C54 H54 120.6
C54 C55 C56 120.7(5)
C54 C55 H55 119.6
C56 C55 H55 119.6
C55 C56 C51 122.1(5)
C55 C56 H56 119.0
C51 C56 H56 119.0
C45 B1 C51 112.6(4)
C45 B1 C39 111.6(4)
C51 B1 C39 105.5(4)
C45 B1 C33 104.4(4)
C51 B1 C33 110.3(4)
C39 B1 C33 112.7(4)
C20 P2 C21 109.3(2)
C20 P2 C27 108.4(2)
C21 P2 C27 108.9(2)
C20 P2 C12 109.5(2)
C21 P2 C12 110.5(2)
C27 P2 C12 110.2(2)
C11 P1 C17 102.3(2)
C11 P1 C14 100.5(2)
C17 P1 C14 105.6(2)
C11 P1 Ir1 106.35(15)
C17 P1 Ir1 116.52(15)
C14 P1 Ir1 122.55(16)
C13 Ir1 C3 109.80(18)
C13 Ir1 C2 92.04(17)
C3 Ir1 C2 38.43(18)
C13 Ir1 C1 110.14(17)
C3 Ir1 C1 63.91(18)
C2 Ir1 C1 37.51(19)
C13 Ir1 C5 148.19(17)
C3 Ir1 C5 63.24(18)
C2 Ir1 C5 62.84(18)
C1 Ir1 C5 38.09(18)
C13 Ir1 C4 148.19(18)
C3 Ir1 C4 38.42(17)
C2 Ir1 C4 63.13(17)
C1 Ir1 C4 62.74(17)
C5 Ir1 C4 36.45(16)
C13 Ir1 P1 80.17(12)
C3 Ir1 P1 114.43(13)
C2 Ir1 P1 146.73(14)
C1 Ir1 P1 169.64(13)
C5 Ir1 P1 131.57(13)
C4 Ir1 P1 109.16(12)
C13 Ir1 Cl1 87.32(13)
C3 Ir1 Cl1 154.11(13)
C2 Ir1 Cl1 125.27(14)
C1 Ir1 Cl1 92.40(13)
C5 Ir1 Cl1 91.87(12)
C4 Ir1 Cl1 122.72(12)
P1 Ir1 Cl1 86.91(4)
Cl2 C57 Cl3 108.4(6)
Cl2 C57 H57A 110.0
Cl3 C57 H57A 110.0
Cl2 C57 H57B 110.0
Cl3 C57 H57B 110.0
H57A C57 H57B 108.4

loop_
_geom_bond_atom_site_label_1
_geom_bond_atom_site_label_2
_geom_bond_distance
C1 C2 1.427(7)
C1 C5 1.466(7)
C1 C6 1.490(7)
C1 Ir1 2.232(4)
C2 C3 1.441(7)
C2 C7 1.489(7)
C2 Ir1 2.205(5)
C3 C4 1.462(7)
C3 C8 1.500(7)
C3 Ir1 2.172(5)
C4 C5 1.415(6)
C4 C9 1.494(7)
C4 Ir1 2.263(4)
C5 C10 1.497(7)
C5 Ir1 2.261(4)
C6 H6A 0.9600
C6 H6B 0.9600
C6 H6C 0.9600
C7 H7A 0.9600
C7 H7B 0.9600
C7 H7C 0.9600
C8 H8A 0.9600
C8 H8B 0.9600
C8 H8C 0.9600
C9 H9A 0.9600
C9 H9B 0.9600
C9 H9C 0.9600
C10 H10A 0.9600
C10 H10B 0.9600
C10 H10C 0.9600
C13 C12 1.543(6)
C13 Ir1 2.131(4)
C13 H13A 0.9700
C13 H13B 0.9700
C12 C11 1.545(6)
C12 P2 1.814(5)
C12 H12 0.9800
C11 P1 1.841(5)
C11 H11A 0.9700
C11 H11B 0.9700
C14 C15 1.525(7)
C14 C16 1.547(7)
C14 P1 1.855(5)
C14 H14 0.9800
C15 H15A 0.9600
C15 H15B 0.9600
C15 H15C 0.9600
C16 H16A 0.9600
C16 H16B 0.9600
C16 H16C 0.9600
C17 C18 1.525(7)
C17 C19 1.535(7)
C17 P1 1.851(5)
C17 H17 0.9800
C18 H18A 0.9600
C18 H18B 0.9600
C18 H18C 0.9600
C19 H19A 0.9600
C19 H19B 0.9600
C19 H19C 0.9600
C20 P2 1.786(5)
C20 H20A 0.9600
C20 H20B 0.9600
C20 H20C 0.9600
C21 C22 1.401(7)
C21 C26 1.402(6)
C21 P2 1.792(5)
C22 C23 1.381(7)
C22 H22 0.9300
C23 C24 1.377(8)
C23 H23 0.9300
C24 C25 1.390(9)
C24 H24 0.9300
C25 C26 1.379(8)
C25 H25 0.9300
C26 H26 0.9300
C27 C28 1.395(7)
C27 C32 1.403(7)
C27 P2 1.801(5)
C28 C29 1.389(7)
C28 H28 0.9300
C29 C30 1.390(8)
C29 H29 0.9300
C30 C31 1.379(8)
C30 H30 0.9300
C31 C32 1.370(7)
C31 H31 0.9300
C32 H32 0.9300
C33 C34 1.396(7)
C33 C38 1.398(7)
C33 B1 1.653(7)
C34 C35 1.405(8)
C34 H34 0.9300
C35 C36 1.364(9)
C35 H35 0.9300
C36 C37 1.381(8)
C36 H36 0.9300
C37 C38 1.394(7)
C37 H37 0.9300
C38 H38 0.9300
C39 C44 1.399(7)
C39 C40 1.406(7)
C39 B1 1.645(7)
C40 C41 1.387(7)
C40 H40 0.9300
C41 C42 1.404(8)
C41 H41 0.9300
C42 C43 1.367(9)
C42 H42 0.9300
C43 C44 1.391(7)
C43 H43 0.9300
C44 H44 0.9300
C45 C50 1.408(7)
C45 C46 1.427(7)
C45 B1 1.640(7)
C46 C47 1.377(7)
C46 H46 0.9300
C47 C48 1.373(8)
C47 H47 0.9300
C48 C49 1.396(8)
C48 H48 0.9300
C49 C50 1.394(7)
C49 H49 0.9300
C50 H50 0.9300
C51 C52 1.401(7)
C51 C56 1.404(7)
C51 B1 1.645(7)
C52 C53 1.397(7)
C52 H52 0.9300
C53 C54 1.391(8)
C53 H53 0.9300
C54 C55 1.383(8)
C54 H54 0.9300
C55 C56 1.399(7)
C55 H55 0.9300
C56 H56 0.9300
P1 Ir1 2.2754(12)
Cl1 Ir1 2.4308(12)
Cl2 C57 1.612(11)
Cl3 C57 1.964(11)
C57 H57A 0.9700
C57 H57B 0.9700

loop_
_geom_torsion_atom_site_label_1
_geom_torsion_atom_site_label_2
_geom_torsion_atom_site_label_3
_geom_torsion_atom_site_label_4
_geom_torsion
C5 C1 C2 C3 -2.7(5)
C6 C1 C2 C3 -180.0(5)
Ir1 C1 C2 C3 60.3(3)
C5 C1 C2 C7 174.4(4)
C6 C1 C2 C7 -2.8(8)
Ir1 C1 C2 C7 -122.6(5)
C5 C1 C2 Ir1 -63.0(3)
C6 C1 C2 Ir1 119.8(5)
C1 C2 C3 C4 4.3(5)
C7 C2 C3 C4 -172.9(4)
Ir1 C2 C3 C4 66.3(3)
C1 C2 C3 C8 168.2(4)
C7 C2 C3 C8 -9.0(7)
Ir1 C2 C3 C8 -129.8(5)
C1 C2 C3 Ir1 -62.0(3)
C7 C2 C3 Ir1 120.8(5)
C2 C3 C4 C5 -4.3(5)
C8 C3 C4 C5 -168.2(4)
Ir1 C3 C4 C5 60.6(3)
C2 C3 C4 C9 167.6(4)
C8 C3 C4 C9 3.7(7)
Ir1 C3 C4 C9 -127.5(4)
C2 C3 C4 Ir1 -64.8(3)
C8 C3 C4 Ir1 131.3(5)
C3 C4 C5 C1 2.6(5)
C9 C4 C5 C1 -169.2(4)
Ir1 C4 C5 C1 60.5(3)
C3 C4 C5 C10 -179.9(4)
C9 C4 C5 C10 8.3(8)
Ir1 C4 C5 C10 -122.0(5)
C3 C4 C5 Ir1 -57.9(3)
C9 C4 C5 Ir1 130.3(5)
C2 C1 C5 C4 0.0(5)
C6 C1 C5 C4 177.4(4)
Ir1 C1 C5 C4 -61.7(3)
C2 C1 C5 C10 -177.5(4)
C6 C1 C5 C10 -0.1(7)
Ir1 C1 C5 C10 120.7(5)
C2 C1 C5 Ir1 61.8(3)
C6 C1 C5 Ir1 -120.8(4)
Ir1 C13 C12 C11 51.9(4)
Ir1 C13 C12 P2 177.3(2)
C13 C12 C11 P1 -29.7(5)
P2 C12 C11 P1 -156.2(2)
C26 C21 C22 C23 -0.6(7)
P2 C21 C22 C23 -177.8(4)
C21 C22 C23 C24 1.5(8)
C22 C23 C24 C25 -1.5(9)
C23 C24 C25 C26 0.6(9)
C24 C25 C26 C21 0.3(8)
C22 C21 C26 C25 -0.3(7)
P2 C21 C26 C25 176.9(4)
C32 C27 C28 C29 0.0(7)
P2 C27 C28 C29 -175.4(4)
C27 C28 C29 C30 -0.2(8)
C28 C29 C30 C31 0.5(8)
C29 C30 C31 C32 -0.6(8)
C30 C31 C32 C27 0.4(8)
C28 C27 C32 C31 -0.1(7)
P2 C27 C32 C31 175.2(4)
C38 C33 C34 C35 0.6(8)
B1 C33 C34 C35 176.8(5)
C33 C34 C35 C36 0.5(9)
C34 C35 C36 C37 -0.9(9)
C35 C36 C37 C38 0.2(9)
C36 C37 C38 C33 0.9(8)
C34 C33 C38 C37 -1.3(7)
B1 C33 C38 C37 -177.7(5)
C44 C39 C40 C41 1.0(7)
B1 C39 C40 C41 177.1(4)
C39 C40 C41 C42 0.4(8)
C40 C41 C42 C43 -1.1(8)
C41 C42 C43 C44 0.3(8)
C42 C43 C44 C39 1.2(8)
C40 C39 C44 C43 -1.8(7)
B1 C39 C44 C43 -177.8(5)
C50 C45 C46 C47 -3.4(7)
B1 C45 C46 C47 180.0(4)
C45 C46 C47 C48 1.6(7)
C46 C47 C48 C49 1.0(8)
C47 C48 C49 C50 -1.6(7)
C48 C49 C50 C45 -0.4(7)
C46 C45 C50 C49 2.8(7)
B1 C45 C50 C49 179.2(4)
C56 C51 C52 C53 1.6(7)
B1 C51 C52 C53 176.7(4)
C51 C52 C53 C54 -1.6(8)
C52 C53 C54 C55 0.3(8)
C53 C54 C55 C56 1.0(8)
C54 C55 C56 C51 -0.9(8)
C52 C51 C56 C55 -0.3(7)
B1 C51 C56 C55 -175.2(5)
C50 C45 B1 C51 13.4(6)
C46 C45 B1 C51 -170.3(4)
C50 C45 B1 C39 131.8(5)
C46 C45 B1 C39 -52.0(5)
C50 C45 B1 C33 -106.2(5)
C46 C45 B1 C33 70.0(5)
C52 C51 B1 C45 46.2(6)
C56 C51 B1 C45 -139.2(5)
C52 C51 B1 C39 -75.7(5)
C56 C51 B1 C39 98.9(5)
C52 C51 B1 C33 162.4(4)
C56 C51 B1 C33 -23.0(6)
C44 C39 B1 C45 -12.9(6)
C40 C39 B1 C45 171.3(4)
C44 C39 B1 C51 109.6(5)
C40 C39 B1 C51 -66.1(5)
C44 C39 B1 C33 -130.0(5)
C40 C39 B1 C33 54.2(6)
C34 C33 B1 C45 -107.6(5)
C38 C33 B1 C45 68.5(5)
C34 C33 B1 C51 131.2(5)
C38 C33 B1 C51 -52.8(6)
C34 C33 B1 C39 13.6(7)
C38 C33 B1 C39 -170.3(4)
C22 C21 P2 C20 -154.4(4)
C26 C21 P2 C20 28.4(4)
C22 C21 P2 C27 -36.2(4)
C26 C21 P2 C27 146.6(4)
C22 C21 P2 C12 85.0(4)
C26 C21 P2 C12 -92.2(4)
C28 C27 P2 C20 76.4(4)
C32 C27 P2 C20 -98.9(4)
C28 C27 P2 C21 -42.4(4)
C32 C27 P2 C21 142.3(4)
C28 C27 P2 C12 -163.8(4)
C32 C27 P2 C12 20.9(5)
C13 C12 P2 C20 -179.7(3)
C11 C12 P2 C20 -53.8(4)
C13 C12 P2 C21 -59.2(4)
C11 C12 P2 C21 66.7(4)
C13 C12 P2 C27 61.1(4)
C11 C12 P2 C27 -172.9(3)
C12 C11 P1 C17 -124.1(3)
C12 C11 P1 C14 127.2(3)
C12 C11 P1 Ir1 -1.4(3)
C18 C17 P1 C11 -67.8(4)
C19 C17 P1 C11 163.9(4)
C18 C17 P1 C14 36.9(4)
C19 C17 P1 C14 -91.3(4)
C18 C17 P1 Ir1 176.7(3)
C19 C17 P1 Ir1 48.4(4)
C15 C14 P1 C11 -64.4(4)
C16 C14 P1 C11 170.8(4)
C15 C14 P1 C17 -170.4(3)
C16 C14 P1 C17 64.8(4)
C15 C14 P1 Ir1 52.9(4)
C16 C14 P1 Ir1 -71.9(4)

loop_
_platon_squeeze_void_nr
_platon_squeeze_void_average_x
_platon_squeeze_void_average_y
_platon_squeeze_void_average_z
_platon_squeeze_void_volume
_platon_squeeze_void_count_electrons
_platon_squeeze_void_content
1 0.000 0.000 0.500 215 66 ' '
2 0.483 0.243 0.495 17 1 ' '
3 0.517 0.757 0.505 17 1 ' '
